data_7059074
loop_
_publ_author_name
'I., Mantasha'
'Shahid, M.'
'Kumar, Manjeet'
'Ansari, Azaj'
'Akhtar, Muhammad Nadeem'
'AlDamen, Murad A.'
'Song, You'
'Ahmad, Musheer'
'Khan, Ishaat M.'

_publ_section_title
;
 Exploring solvent dependent catecholase activity in transition metal
 complexes: an experimental and theoretical approach
;
_journal_issue 4
_journal_name_full 'New Journal of Chemistry'
_journal_page_first 1371
_journal_page_last 1388
_journal_paper_doi 10.1039/C9NJ04374H
_journal_volume 44
_journal_year 2020
_chemical_formula_sum 'C19 H19 Cl2 Co N3 O3'
_chemical_formula_weight 467.20
_space_group_crystal_system monoclinic
_space_group_IT_number 14
_space_group_name_Hall '-P 2yn'
_space_group_name_H-M_alt 'P 1 21/n 1'
_atom_sites_solution_hydrogens mixed
_audit_creation_method SHELXL-2016/6
_audit_update_record
;
2018-05-09 deposited with the CCDC.	2019-11-20 downloaded from the CCDC.
;
_cell_angle_alpha 90
_cell_angle_beta 102.969(2)
_cell_angle_gamma 90
_cell_formula_units_Z 4
_cell_length_a 11.0135(10)
_cell_length_b 13.7499(12)
_cell_length_c 13.7117(12)
_cell_measurement_reflns_used 999
_cell_measurement_temperature 296(2)
_cell_measurement_theta_max 25.50
_cell_measurement_theta_min 2.15
_cell_volume 2023.5(3)
_computing_cell_refinement 'SAINT 6.45 ( Bruker, 2003)'
_computing_data_collection 'SMART 5.628 (Bruker, 2003)'
_computing_data_reduction 'SAINT 6.45 ( Bruker, 2003)'
_computing_molecular_graphics 'DIAMOND 2.1e'
_computing_publication_material SHELXL
_computing_structure_refinement 'SHELXL-2016/6 (Sheldrick, 2016)'
_computing_structure_solution SIR-97
_diffrn_ambient_temperature 296(2)
_diffrn_measured_fraction_theta_full 0.998
_diffrn_measured_fraction_theta_max 0.998
_diffrn_measurement_device_type 'BRUKER SMART APEX'
_diffrn_measurement_method /w-scans
_diffrn_radiation_monochromator graphite
_diffrn_radiation_source 'fine-focus sealed tube'
_diffrn_radiation_type MoK\a
_diffrn_radiation_wavelength 0.71073
_diffrn_reflns_av_R_equivalents 0.0440
_diffrn_reflns_av_unetI/netI 0.0341
_diffrn_reflns_Laue_measured_fraction_full 0.998
_diffrn_reflns_Laue_measured_fraction_max 0.998
_diffrn_reflns_limit_h_max 13
_diffrn_reflns_limit_h_min -13
_diffrn_reflns_limit_k_max 16
_diffrn_reflns_limit_k_min -16
_diffrn_reflns_limit_l_max 16
_diffrn_reflns_limit_l_min -16
_diffrn_reflns_number 17578
_diffrn_reflns_point_group_measured_fraction_full 0.998
_diffrn_reflns_point_group_measured_fraction_max 0.998
_diffrn_reflns_theta_full 25.047
_diffrn_reflns_theta_max 25.046
_diffrn_reflns_theta_min 2.963
_exptl_absorpt_coefficient_mu 1.137
_exptl_absorpt_correction_type multi-scan
_exptl_absorpt_process_details Sadabs
_exptl_crystal_colour Red
_exptl_crystal_density_diffrn 1.534
_exptl_crystal_description Block
_exptl_crystal_F_000 956
_exptl_crystal_size_max 0.300
_exptl_crystal_size_mid 0.210
_exptl_crystal_size_min 0.150
_exptl_transmission_factor_max 0.843
_exptl_transmission_factor_min 0.751
_refine_diff_density_max 0.342
_refine_diff_density_min -0.345
_refine_diff_density_rms 0.057
_refine_ls_extinction_method none
_refine_ls_goodness_of_fit_ref 1.071
_refine_ls_hydrogen_treatment mixed
_refine_ls_matrix_type full
_refine_ls_number_parameters 262
_refine_ls_number_reflns 3576
_refine_ls_number_restraints 0
_refine_ls_restrained_S_all 1.071
_refine_ls_R_factor_all 0.0549
_refine_ls_R_factor_gt 0.0371
_refine_ls_shift/su_max 0.001
_refine_ls_shift/su_mean 0.000
_refine_ls_structure_factor_coef Fsqd
_refine_ls_weighting_details 'w=1/[\s^2^(Fo^2^)+(0.0358P)^2^+1.9740P] where P=(Fo^2^+2Fc^2^)/3'
_refine_ls_weighting_scheme calc
_refine_ls_wR_factor_gt 0.0861
_refine_ls_wR_factor_ref 0.0952
_reflns_Friedel_coverage 0.000
_reflns_number_gt 2822
_reflns_number_total 3576
_reflns_threshold_expression 'I > 2\s(I)'
_cod_data_source_file c9nj04374h2.cif
_cod_data_source_block Complex1
_cod_depositor_comments
;
The following automatic conversions were performed:

data item '_exptl_absorpt_correction_type' value 'Multi-Scan' was
changed to 'multi-scan' in accordance with the
/home/data/users/saulius/crontab/automatic-downloads/rss-feeds/RSC/lib/dictionaries/cif_core.dic
dictionary named 'cif_core.dic' version 2.4.2 last updated on
2011-04-26.

Automatic conversion script
Id: cif_fix_values 6909 2019-04-08 15:41:33Z antanas 

 Adding full bibliography for 7059074--7059077.cif.

 Adding full bibliography for 7059074--7059077.cif.
;
_cod_original_sg_symbol_H-M 'P 21/n'
_cod_database_code 7059074
_shelx_shelxl_version_number 2016/6
_shelx_space_group_comment
;
The symmetry employed for this shelxl refinement is uniquely defined
by the following loop, which should always be used as a source of
symmetry information in preference to the above space-group names.
They are only intended as comments.
;
_shelx_estimated_absorpt_t_min 0.727
_shelx_estimated_absorpt_t_max 0.848

loop_
_space_group_symop_operation_xyz
'x, y, z'
'-x+1/2, y+1/2, -z+1/2'
'-x, -y, -z'
'x-1/2, -y-1/2, z-1/2'

loop_
_atom_site_label
_atom_site_type_symbol
_atom_site_fract_x
_atom_site_fract_y
_atom_site_fract_z
_atom_site_U_iso_or_equiv
_atom_site_adp_type
_atom_site_occupancy
_atom_site_site_symmetry_order
_atom_site_calc_flag
_atom_site_refinement_flags_posn
_atom_site_refinement_flags_adp
Co1 Co 0.31385(4) 0.68907(3) 0.71663(3) 0.03190(13) Uani 1 1 d . .
Cl1 Cl 0.36705(8) 0.80005(7) 0.85653(7) 0.0589(3) Uani 1 1 d . .
Cl2 Cl 0.65527(9) 0.51664(8) 0.86483(7) 0.0634(3) Uani 1 1 d . .
O1 O 0.1584(2) 0.77247(18) 0.63972(17) 0.0456(6) Uani 1 1 d . .
O2 O 0.3856(2) 0.56134(18) 0.79629(18) 0.0468(6) Uani 1 1 d . .
N2 N 0.4668(2) 0.73083(18) 0.65553(18) 0.0335(6) Uani 1 1 d . .
N3 N 0.1658(2) 0.63445(18) 0.76943(18) 0.0350(6) Uani 1 1 d . .
N1 N 0.2854(2) 0.60290(18) 0.58159(18) 0.0340(6) Uani 1 1 d . .
O1W O 0.1365(3) 0.7762(2) 0.4485(2) 0.0732(8) Uani 1 1 d G .
H1WA H 0.152708 0.833735 0.432445 0.110 Uiso 1 1 d G U
H1WB H 0.059692 0.764274 0.425433 0.110 Uiso 1 1 d G U
C12 C 0.3729(3) 0.6196(2) 0.5267(2) 0.0308(7) Uani 1 1 d . .
C11 C 0.4710(3) 0.6862(2) 0.5673(2) 0.0307(6) Uani 1 1 d . .
C14 C 0.0531(3) 0.6743(2) 0.7407(2) 0.0399(8) Uani 1 1 d . .
C4 C 0.3696(3) 0.5738(2) 0.4347(2) 0.0375(7) Uani 1 1 d . .
C7 C 0.5671(3) 0.7031(2) 0.5167(2) 0.0393(8) Uani 1 1 d . .
C1 C 0.1950(3) 0.5412(2) 0.5453(3) 0.0436(8) Uani 1 1 d . .
H1A H 0.136399 0.527956 0.582883 0.052 Uiso 1 1 calc R U
C6 C 0.5625(3) 0.6529(3) 0.4242(3) 0.0466(9) Uani 1 1 d . .
H6 H 0.626310 0.662394 0.390767 0.056 Uiso 1 1 calc R U
C5 C 0.4687(3) 0.5929(3) 0.3848(2) 0.0470(9) Uani 1 1 d . .
H5 H 0.467702 0.562817 0.323862 0.056 Uiso 1 1 calc R U
C18 C 0.1870(3) 0.5629(2) 0.8369(2) 0.0426(8) Uani 1 1 d . .
C10 C 0.5579(3) 0.7925(2) 0.6937(3) 0.0457(8) Uani 1 1 d . .
H10 H 0.555655 0.823802 0.753367 0.055 Uiso 1 1 calc R U
C2 C 0.1830(3) 0.4950(3) 0.4532(3) 0.0526(9) Uani 1 1 d . .
H2A H 0.116701 0.453036 0.429726 0.063 Uiso 1 1 calc R U
C3 C 0.2698(3) 0.5120(3) 0.3977(3) 0.0484(9) Uani 1 1 d . .
H3 H 0.262200 0.482303 0.335655 0.058 Uiso 1 1 calc R U
C8 C 0.6608(3) 0.7687(3) 0.5602(3) 0.0502(9) Uani 1 1 d . .
H8 H 0.725462 0.782334 0.528853 0.060 Uiso 1 1 calc R U
C13 C 0.0412(3) 0.7541(3) 0.6637(3) 0.0523(9) Uani 1 1 d . .
H13A H -0.019106 0.735189 0.603702 0.063 Uiso 1 1 calc R U
H13B H 0.011425 0.812952 0.689627 0.063 Uiso 1 1 calc R U
C15 C -0.0451(3) 0.6433(3) 0.7813(3) 0.0552(10) Uani 1 1 d . .
H15 H -0.123341 0.672003 0.762394 0.066 Uiso 1 1 calc R U
C9 C 0.6570(3) 0.8125(3) 0.6484(3) 0.0535(9) Uani 1 1 d . .
H9 H 0.719635 0.855369 0.678367 0.064 Uiso 1 1 calc R U
C17 C 0.0924(4) 0.5279(3) 0.8794(3) 0.0580(10) Uani 1 1 d . .
H17 H 0.107426 0.478089 0.926426 0.070 Uiso 1 1 calc R U
C16 C -0.0233(4) 0.5687(3) 0.8505(3) 0.0642(12) Uani 1 1 d . .
H16 H -0.088076 0.545865 0.877613 0.077 Uiso 1 1 calc R U
C19 C 0.3183(4) 0.5255(3) 0.8651(3) 0.0590(10) Uani 1 1 d . .
H19A H 0.357586 0.546700 0.932205 0.071 Uiso 1 1 calc R U
H19B H 0.318091 0.454937 0.864056 0.071 Uiso 1 1 calc R U
H1 H 0.148(5) 0.776(4) 0.584(3) 0.089 Uiso 1 1 d . U
H2 H 0.459(4) 0.547(3) 0.814(3) 0.089 Uiso 1 1 d . U

loop_
_atom_site_aniso_label
_atom_site_aniso_U_11
_atom_site_aniso_U_22
_atom_site_aniso_U_33
_atom_site_aniso_U_23
_atom_site_aniso_U_13
_atom_site_aniso_U_12
Co1 0.0286(2) 0.0344(2) 0.0347(2) -0.00164(19) 0.01146(17) -0.00064(18)
Cl1 0.0473(5) 0.0709(6) 0.0619(6) -0.0317(5) 0.0196(4) -0.0056(5)
Cl2 0.0452(5) 0.0853(7) 0.0585(6) -0.0159(5) 0.0088(4) 0.0210(5)
O1 0.0434(14) 0.0455(14) 0.0462(14) 0.0050(12) 0.0065(12) 0.0030(11)
O2 0.0388(13) 0.0557(15) 0.0487(14) 0.0126(12) 0.0155(11) 0.0140(11)
N2 0.0318(14) 0.0341(14) 0.0347(14) 0.0001(11) 0.0077(11) -0.0050(11)
N3 0.0342(15) 0.0357(15) 0.0373(15) -0.0015(12) 0.0128(11) 0.0008(11)
N1 0.0333(14) 0.0353(15) 0.0348(14) -0.0021(12) 0.0108(11) -0.0019(11)
O1W 0.077(2) 0.080(2) 0.0562(18) 0.0183(16) 0.0016(15) -0.0040(16)
C12 0.0340(16) 0.0306(16) 0.0286(16) 0.0053(13) 0.0090(12) 0.0029(13)
C11 0.0305(15) 0.0299(15) 0.0327(16) 0.0061(13) 0.0090(12) 0.0009(13)
C14 0.0308(17) 0.048(2) 0.0416(18) -0.0129(15) 0.0085(14) 0.0011(15)
C4 0.0458(19) 0.0365(18) 0.0303(17) 0.0017(14) 0.0086(14) 0.0034(15)
C7 0.0364(18) 0.0421(19) 0.0431(19) 0.0132(15) 0.0167(14) 0.0019(14)
C1 0.0407(19) 0.0424(19) 0.051(2) -0.0044(16) 0.0166(16) -0.0073(15)
C6 0.048(2) 0.057(2) 0.042(2) 0.0112(17) 0.0254(16) 0.0064(17)
C5 0.063(2) 0.050(2) 0.0337(18) 0.0016(16) 0.0227(16) 0.0071(18)
C18 0.050(2) 0.0394(19) 0.0422(19) -0.0014(16) 0.0187(16) -0.0039(15)
C10 0.047(2) 0.045(2) 0.046(2) -0.0033(16) 0.0110(16) -0.0120(16)
C2 0.049(2) 0.052(2) 0.055(2) -0.0161(18) 0.0083(18) -0.0159(17)
C3 0.060(2) 0.047(2) 0.0363(19) -0.0093(16) 0.0088(16) -0.0005(18)
C8 0.0385(19) 0.056(2) 0.060(2) 0.0155(19) 0.0192(17) -0.0084(17)
C13 0.043(2) 0.062(2) 0.052(2) -0.0017(19) 0.0098(17) 0.0130(18)
C15 0.0320(19) 0.074(3) 0.063(2) -0.020(2) 0.0174(17) -0.0061(18)
C9 0.044(2) 0.054(2) 0.063(2) 0.0019(19) 0.0117(17) -0.0204(17)
C17 0.062(3) 0.061(2) 0.058(2) 0.004(2) 0.029(2) -0.015(2)
C16 0.051(2) 0.082(3) 0.069(3) -0.012(2) 0.034(2) -0.027(2)
C19 0.062(2) 0.056(2) 0.065(3) 0.023(2) 0.027(2) 0.0171(19)

loop_
_atom_type_symbol
_atom_type_description
_atom_type_scat_dispersion_real
_atom_type_scat_dispersion_imag
_atom_type_scat_source
C C 0.0033 0.0016 'International Tables Vol C Tables 4.2.6.8 and 6.1.1.4'
H H 0.0000 0.0000 'International Tables Vol C Tables 4.2.6.8 and 6.1.1.4'
N N 0.0061 0.0033 'International Tables Vol C Tables 4.2.6.8 and 6.1.1.4'
O O 0.0106 0.0060 'International Tables Vol C Tables 4.2.6.8 and 6.1.1.4'
Cl Cl 0.1484 0.1585 'International Tables Vol C Tables 4.2.6.8 and 6.1.1.4'
Co Co 0.3494 0.9721 'International Tables Vol C Tables 4.2.6.8 and 6.1.1.4'

loop_
_geom_angle_atom_site_label_1
_geom_angle_atom_site_label_2
_geom_angle_atom_site_label_3
_geom_angle
N3 Co1 N2 174.07(10)
N3 Co1 O2 75.61(9)
N2 Co1 O2 100.94(9)
N3 Co1 O1 76.12(9)
N2 Co1 O1 106.23(9)
O2 Co1 O1 149.72(9)
N3 Co1 N1 97.29(9)
N2 Co1 N1 77.60(9)
O2 Co1 N1 87.30(9)
O1 Co1 N1 85.72(9)
N3 Co1 Cl1 91.21(7)
N2 Co1 Cl1 94.01(7)
O2 Co1 Cl1 96.77(8)
O1 Co1 Cl1 94.45(7)
N1 Co1 Cl1 171.27(7)
C13 O1 Co1 117.3(2)
C13 O1 H1 108(4)
Co1 O1 H1 117(4)
C19 O2 Co1 116.18(19)
C19 O2 H2 111(3)
Co1 O2 H2 126(3)
C10 N2 C11 117.6(3)
C10 N2 Co1 127.8(2)
C11 N2 Co1 114.54(18)
C14 N3 C18 120.9(3)
C14 N3 Co1 120.1(2)
C18 N3 Co1 118.8(2)
C1 N1 C12 117.8(3)
C1 N1 Co1 128.9(2)
C12 N1 Co1 113.25(19)
H1WA O1W H1WB 109.5
N1 C12 C4 122.7(3)
N1 C12 C11 117.2(3)
C4 C12 C11 120.1(3)
N2 C11 C7 122.7(3)
N2 C11 C12 117.3(2)
C7 C11 C12 120.0(3)
N3 C14 C15 120.8(3)
N3 C14 C13 115.8(3)
C15 C14 C13 123.4(3)
C3 C4 C12 117.4(3)
C3 C4 C5 124.0(3)
C12 C4 C5 118.6(3)
C8 C7 C11 117.4(3)
C8 C7 C6 124.3(3)
C11 C7 C6 118.3(3)
N1 C1 C2 123.1(3)
N1 C1 H1A 118.5
C2 C1 H1A 118.5
C5 C6 C7 121.6(3)
C5 C6 H6 119.2
C7 C6 H6 119.2
C6 C5 C4 121.4(3)
C6 C5 H5 119.3
C4 C5 H5 119.3
N3 C18 C17 121.0(3)
N3 C18 C19 116.0(3)
C17 C18 C19 122.9(3)
N2 C10 C9 123.1(3)
N2 C10 H10 118.4
C9 C10 H10 118.4
C3 C2 C1 119.4(3)
C3 C2 H2A 120.3
C1 C2 H2A 120.3
C2 C3 C4 119.6(3)
C2 C3 H3 120.2
C4 C3 H3 120.2
C9 C8 C7 119.8(3)
C9 C8 H8 120.1
C7 C8 H8 120.1
O1 C13 C14 110.5(3)
O1 C13 H13A 109.6
C14 C13 H13A 109.6
O1 C13 H13B 109.6
C14 C13 H13B 109.6
H13A C13 H13B 108.1
C16 C15 C14 118.1(3)
C16 C15 H15 120.9
C14 C15 H15 120.9
C8 C9 C10 119.3(3)
C8 C9 H9 120.3
C10 C9 H9 120.3
C16 C17 C18 118.3(4)
C16 C17 H17 120.8
C18 C17 H17 120.8
C17 C16 C15 120.7(3)
C17 C16 H16 119.6
C15 C16 H16 119.6
O2 C19 C18 109.2(3)
O2 C19 H19A 109.8
C18 C19 H19A 109.8
O2 C19 H19B 109.8
C18 C19 H19B 109.8
H19A C19 H19B 108.3

loop_
_geom_bond_atom_site_label_1
_geom_bond_atom_site_label_2
_geom_bond_distance
Co1 N3 2.068(2)
Co1 N2 2.122(2)
Co1 O2 2.125(2)
Co1 O1 2.132(2)
Co1 N1 2.161(2)
Co1 Cl1 2.4181(10)
O1 C13 1.425(4)
O1 H1 0.75(5)
O2 C19 1.413(4)
O2 H2 0.81(4)
N2 C10 1.327(4)
N2 C11 1.367(4)
N3 C14 1.333(4)
N3 C18 1.335(4)
N1 C1 1.318(4)
N1 C12 1.368(4)
O1W H1WA 0.8500
O1W H1WB 0.8500
C12 C4 1.403(4)
C12 C11 1.430(4)
C11 C7 1.408(4)
C14 C15 1.390(5)
C14 C13 1.507(5)
C4 C3 1.393(5)
C4 C5 1.436(4)
C7 C8 1.399(5)
C7 C6 1.435(5)
C1 C2 1.392(5)
C1 H1A 0.9300
C6 C5 1.338(5)
C6 H6 0.9300
C5 H5 0.9300
C18 C17 1.388(5)
C18 C19 1.502(5)
C10 C9 1.399(5)
C10 H10 0.9300
C2 C3 1.370(5)
C2 H2A 0.9300
C3 H3 0.9300
C8 C9 1.361(5)
C8 H8 0.9300
C13 H13A 0.9700
C13 H13B 0.9700
C15 C16 1.381(6)
C15 H15 0.9300
C9 H9 0.9300
C17 C16 1.367(6)
C17 H17 0.9300
C16 H16 0.9300
C19 H19A 0.9700
C19 H19B 0.9700

loop_
_geom_torsion_atom_site_label_1
_geom_torsion_atom_site_label_2
_geom_torsion_atom_site_label_3
_geom_torsion_atom_site_label_4
_geom_torsion
C1 N1 C12 C4 -0.2(4)
Co1 N1 C12 C4 -177.8(2)
C1 N1 C12 C11 -179.6(3)
Co1 N1 C12 C11 2.8(3)
C10 N2 C11 C7 0.0(4)
Co1 N2 C11 C7 -178.7(2)
C10 N2 C11 C12 179.8(3)
Co1 N2 C11 C12 1.1(3)
N1 C12 C11 N2 -2.7(4)
C4 C12 C11 N2 177.9(3)
N1 C12 C11 C7 177.1(3)
C4 C12 C11 C7 -2.3(4)
C18 N3 C14 C15 0.9(5)
Co1 N3 C14 C15 -175.1(2)
C18 N3 C14 C13 -179.7(3)
Co1 N3 C14 C13 4.3(4)
N1 C12 C4 C3 2.4(5)
C11 C12 C4 C3 -178.2(3)
N1 C12 C4 C5 -177.3(3)
C11 C12 C4 C5 2.1(4)
N2 C11 C7 C8 0.0(4)
C12 C11 C7 C8 -179.8(3)
N2 C11 C7 C6 -179.7(3)
C12 C11 C7 C6 0.5(4)
C12 N1 C1 C2 -1.8(5)
Co1 N1 C1 C2 175.4(3)
C8 C7 C6 C5 -178.2(3)
C11 C7 C6 C5 1.4(5)
C7 C6 C5 C4 -1.6(5)
C3 C4 C5 C6 -179.8(3)
C12 C4 C5 C6 -0.2(5)
C14 N3 C18 C17 -0.2(5)
Co1 N3 C18 C17 175.9(3)
C14 N3 C18 C19 -178.6(3)
Co1 N3 C18 C19 -2.6(4)
C11 N2 C10 C9 -0.6(5)
Co1 N2 C10 C9 177.9(3)
N1 C1 C2 C3 1.4(6)
C1 C2 C3 C4 1.0(6)
C12 C4 C3 C2 -2.7(5)
C5 C4 C3 C2 176.9(3)
C11 C7 C8 C9 0.5(5)
C6 C7 C8 C9 -179.8(3)
Co1 O1 C13 C14 -1.1(4)
N3 C14 C13 O1 -1.9(4)
C15 C14 C13 O1 177.5(3)
N3 C14 C15 C16 -1.4(5)
C13 C14 C15 C16 179.2(3)
C7 C8 C9 C10 -1.1(6)
N2 C10 C9 C8 1.1(6)
N3 C18 C17 C16 0.0(6)
C19 C18 C17 C16 178.3(4)
C18 C17 C16 C15 -0.6(6)
C14 C15 C16 C17 1.3(6)
Co1 O2 C19 C18 22.0(4)
N3 C18 C19 O2 -12.7(5)
C17 C18 C19 O2 168.9(3)
